data_7109420
loop_
_publ_author_name
'Wei Liu'
'Yalong Wang'
'Mingxiao Sun'
'Deteng Zhang'
'Meng Zheng'
'Wenjun Yang'

_publ_section_title
;
 Alkoxy-position effects on piezofluorochromism and aggregation-induced
 emission of 9,10-bis(alkoxystyryl)anthracenes
;
_journal_name_full Chem.Commun.
_journal_page_first 6042
_journal_paper_doi 10.1039/c3cc42636j
_journal_volume 49
_journal_year 2013
_chemical_formula_moiety 'C36 H34 O2'
_chemical_formula_sum 'C36 H34 O2'
_chemical_formula_weight 498.63
_chemical_name_systematic
;
?
;
_space_group_IT_number 2
_symmetry_cell_setting triclinic
_symmetry_space_group_name_Hall '-P 1'
_symmetry_space_group_name_H-M 'P -1'
_atom_sites_solution_hydrogens geom
_atom_sites_solution_primary direct
_atom_sites_solution_secondary difmap
_audit_creation_method SHELXL-97
_cell_angle_alpha 74.64(3)
_cell_angle_beta 81.57(3)
_cell_angle_gamma 77.00(3)
_cell_formula_units_Z 1
_cell_length_a 5.4269(11)
_cell_length_b 8.9384(18)
_cell_length_c 14.968(3)
_cell_measurement_temperature 291(2)
_cell_volume 679.3(3)
_computing_structure_refinement 'SHELXL-97 (Sheldrick, 1997)'
_computing_structure_solution 'SHELXS-97 (Sheldrick, 1990)'
_diffrn_ambient_temperature 291(2)
_diffrn_measured_fraction_theta_full 0.996
_diffrn_measured_fraction_theta_max 0.996
_diffrn_radiation_monochromator graphite
_diffrn_radiation_source 'fine-focus sealed tube'
_diffrn_radiation_type MoK\a
_diffrn_radiation_wavelength 0.71073
_diffrn_reflns_av_R_equivalents 0.0325
_diffrn_reflns_av_sigmaI/netI 0.0407
_diffrn_reflns_limit_h_max 6
_diffrn_reflns_limit_h_min -6
_diffrn_reflns_limit_k_max 10
_diffrn_reflns_limit_k_min -10
_diffrn_reflns_limit_l_max 17
_diffrn_reflns_limit_l_min -17
_diffrn_reflns_number 5374
_diffrn_reflns_theta_full 24.99
_diffrn_reflns_theta_max 24.99
_diffrn_reflns_theta_min 3.08
_exptl_absorpt_coefficient_mu 0.074
_exptl_absorpt_correction_T_max 0.9782
_exptl_absorpt_correction_T_min 0.9639
_exptl_absorpt_correction_type multi-scan
_exptl_crystal_density_diffrn 1.219
_exptl_crystal_density_method 'not measured'
_exptl_crystal_F_000 266
_exptl_crystal_size_max 0.50
_exptl_crystal_size_mid 0.34
_exptl_crystal_size_min 0.30
_refine_diff_density_max 0.233
_refine_diff_density_min -0.204
_refine_diff_density_rms 0.067
_refine_ls_extinction_method none
_refine_ls_goodness_of_fit_ref 1.005
_refine_ls_hydrogen_treatment constr
_refine_ls_matrix_type full
_refine_ls_number_parameters 173
_refine_ls_number_reflns 2391
_refine_ls_number_restraints 0
_refine_ls_restrained_S_all 1.005
_refine_ls_R_factor_all 0.0665
_refine_ls_R_factor_gt 0.0445
_refine_ls_shift/su_max 0.000
_refine_ls_shift/su_mean 0.000
_refine_ls_structure_factor_coef Fsqd
_refine_ls_weighting_details 'calc w=1/[\s^2^(Fo^2^)+(0.1031P)^2^+0.0000P] where P=(Fo^2^+2Fc^2^)/3'
_refine_ls_weighting_scheme calc
_refine_ls_wR_factor_gt 0.1350
_refine_ls_wR_factor_ref 0.1594
_reflns_number_gt 1603
_reflns_number_total 2391
_reflns_threshold_expression >2sigma(I)
_cod_data_source_file c3cc42636j.txt
_cod_data_source_block ywj-7
_cod_original_cell_volume 679.3(2)
_cod_original_sg_symbol_H-M P-1
_cod_database_code 7109420

loop_
_symmetry_equiv_pos_as_xyz
'x, y, z'
'-x, -y, -z'

loop_
_atom_site_label
_atom_site_type_symbol
_atom_site_fract_x
_atom_site_fract_y
_atom_site_fract_z
_atom_site_U_iso_or_equiv
_atom_site_adp_type
_atom_site_occupancy
_atom_site_symmetry_multiplicity
_atom_site_calc_flag
_atom_site_refinement_flags
C1 C 0.1259(4) 0.2694(2) 0.52322(14) 0.0546(5) Uani 1 1 d .
H1 H 0.1426 0.3700 0.4880 0.065 Uiso 1 1 calc R
C2 C -0.0786(4) 0.2528(3) 0.58555(16) 0.0620(6) Uani 1 1 d .
H2 H -0.2001 0.3415 0.5929 0.074 Uiso 1 1 calc R
C3 C -0.1090(4) 0.1020(3) 0.63947(15) 0.0632(6) Uani 1 1 d .
H3 H -0.2514 0.0915 0.6818 0.076 Uiso 1 1 calc R
C4 C 0.0668(4) -0.0271(2) 0.63017(14) 0.0556(5) Uani 1 1 d .
H4 H 0.0434 -0.1257 0.6666 0.067 Uiso 1 1 calc R
C5 C 0.2875(3) -0.0170(2) 0.56615(12) 0.0452(5) Uani 1 1 d .
C6 C 0.3175(4) 0.1365(2) 0.50990(12) 0.0447(5) Uani 1 1 d .
C7 C 0.5282(4) 0.1524(2) 0.44363(12) 0.0456(5) Uani 1 1 d .
C8 C 0.5631(4) 0.3106(2) 0.38639(14) 0.0539(5) Uani 1 1 d .
H8 H 0.6445 0.3669 0.4130 0.065 Uiso 1 1 calc R
C9 C 0.4947(4) 0.3785(2) 0.30514(14) 0.0608(6) Uani 1 1 d .
H9 H 0.4109 0.3220 0.2796 0.073 Uiso 1 1 calc R
C10 C 0.5301(4) 0.5341(2) 0.24612(13) 0.0472(5) Uani 1 1 d .
C11 C 0.6810(4) 0.6233(2) 0.26833(14) 0.0531(5) Uani 1 1 d .
H11 H 0.7675 0.5841 0.3215 0.064 Uiso 1 1 calc R
C12 C 0.7029(4) 0.7699(2) 0.21163(14) 0.0542(5) Uani 1 1 d .
H12 H 0.8028 0.8291 0.2276 0.065 Uiso 1 1 calc R
C13 C 0.5793(4) 0.8302(2) 0.13176(14) 0.0508(5) Uani 1 1 d .
H13 H 0.5943 0.9296 0.0944 0.061 Uiso 1 1 calc R
C14 C 0.4325(3) 0.7410(2) 0.10785(13) 0.0438(4) Uani 1 1 d .
C15 C 0.4087(4) 0.5939(2) 0.16462(13) 0.0498(5) Uani 1 1 d .
H15 H 0.3104 0.5343 0.1481 0.060 Uiso 1 1 calc R
C16 C 0.1757(4) 0.7189(2) -0.00437(13) 0.0510(5) Uani 1 1 d .
H16A H 0.0438 0.6868 0.0435 0.061 Uiso 1 1 calc R
H16B H 0.2865 0.6246 -0.0180 0.061 Uiso 1 1 calc R
C17 C 0.0593(4) 0.8219(2) -0.09080(14) 0.0584(5) Uani 1 1 d .
H17A H 0.1929 0.8502 -0.1389 0.070 Uiso 1 1 calc R
H17B H -0.0432 0.9186 -0.0773 0.070 Uiso 1 1 calc R
C18 C -0.1058(4) 0.7363(3) -0.12585(16) 0.0702(7) Uani 1 1 d .
H18A H -0.0035 0.6419 -0.1407 0.105 Uiso 1 1 calc R
H18B H -0.1793 0.8043 -0.1805 0.105 Uiso 1 1 calc R
H18C H -0.2386 0.7087 -0.0784 0.105 Uiso 1 1 calc R
O1 O 0.3179(3) 0.80899(15) 0.02701(9) 0.0579(4) Uani 1 1 d .

loop_
_atom_site_aniso_label
_atom_site_aniso_U_11
_atom_site_aniso_U_22
_atom_site_aniso_U_33
_atom_site_aniso_U_23
_atom_site_aniso_U_13
_atom_site_aniso_U_12
C1 0.0740(13) 0.0338(10) 0.0529(12) -0.0045(9) -0.0141(10) -0.0062(9)
C2 0.0705(14) 0.0501(12) 0.0614(14) -0.0159(10) -0.0086(11) 0.0010(10)
C3 0.0651(13) 0.0623(14) 0.0568(13) -0.0099(11) -0.0006(11) -0.0096(11)
C4 0.0662(12) 0.0505(12) 0.0457(11) -0.0002(9) -0.0067(9) -0.0151(10)
C5 0.0608(11) 0.0373(10) 0.0356(10) 0.0002(8) -0.0133(8) -0.0108(8)
C6 0.0622(11) 0.0328(9) 0.0383(10) -0.0015(7) -0.0169(9) -0.0080(8)
C7 0.0632(11) 0.0327(9) 0.0394(10) 0.0018(8) -0.0165(9) -0.0115(8)
C8 0.0747(13) 0.0353(10) 0.0513(12) 0.0026(8) -0.0198(10) -0.0166(9)
C9 0.0907(15) 0.0442(11) 0.0509(12) 0.0080(9) -0.0256(11) -0.0304(11)
C10 0.0623(11) 0.0345(10) 0.0418(10) -0.0002(8) -0.0084(9) -0.0117(8)
C11 0.0652(12) 0.0448(11) 0.0477(11) 0.0030(9) -0.0173(9) -0.0166(9)
C12 0.0646(12) 0.0441(11) 0.0558(12) -0.0022(9) -0.0110(10) -0.0224(9)
C13 0.0609(11) 0.0360(10) 0.0504(11) 0.0053(8) -0.0047(9) -0.0181(9)
C14 0.0520(10) 0.0346(9) 0.0388(9) 0.0024(7) -0.0047(8) -0.0094(8)
C15 0.0646(11) 0.0395(10) 0.0442(11) 0.0037(8) -0.0113(9) -0.0204(9)
C16 0.0633(12) 0.0408(10) 0.0470(11) 0.0009(8) -0.0082(9) -0.0177(9)
C17 0.0739(13) 0.0516(12) 0.0471(12) 0.0035(9) -0.0153(10) -0.0190(10)
C18 0.0784(14) 0.0806(16) 0.0546(13) -0.0025(11) -0.0130(11) -0.0337(13)
O1 0.0793(9) 0.0431(8) 0.0500(8) 0.0111(6) -0.0230(7) -0.0249(7)

loop_
_atom_type_symbol
_atom_type_description
_atom_type_scat_dispersion_real
_atom_type_scat_dispersion_imag
_atom_type_scat_source
C C 0.0033 0.0016 'International Tables Vol C Tables 4.2.6.8 and 6.1.1.4'
H H 0.0000 0.0000 'International Tables Vol C Tables 4.2.6.8 and 6.1.1.4'
O O 0.0106 0.0060 'International Tables Vol C Tables 4.2.6.8 and 6.1.1.4'

loop_
_geom_angle_atom_site_label_1
_geom_angle_atom_site_label_2
_geom_angle_atom_site_label_3
_geom_angle
_geom_angle_site_symmetry_1
_geom_angle_site_symmetry_3
C2 C1 C6 121.67(19) . .
C1 C2 C3 120.3(2) . .
C4 C3 C2 120.4(2) . .
C3 C4 C5 121.82(19) . .
C7 C5 C4 121.83(17) 2_656 .
C7 C5 C6 120.20(17) 2_656 .
C4 C5 C6 117.97(17) . .
C7 C6 C1 122.02(17) . .
C7 C6 C5 120.21(16) . .
C1 C6 C5 117.76(18) . .
C6 C7 C5 119.58(16) . 2_656
C6 C7 C8 120.59(17) . .
C5 C7 C8 119.79(18) 2_656 .
C9 C8 C7 127.76(17) . .
C8 C9 C10 128.98(17) . .
C11 C10 C15 118.64(16) . .
C11 C10 C9 122.57(17) . .
C15 C10 C9 118.78(16) . .
C12 C11 C10 120.14(17) . .
C13 C12 C11 121.19(16) . .
C12 C13 C14 119.23(17) . .
O1 C14 C13 115.52(16) . .
O1 C14 C15 124.51(15) . .
C13 C14 C15 119.96(17) . .
C14 C15 C10 120.82(16) . .
O1 C16 C17 107.85(14) . .
C16 C17 C18 110.87(16) . .
C14 O1 C16 118.21(14) . .

loop_
_geom_bond_atom_site_label_1
_geom_bond_atom_site_label_2
_geom_bond_distance
_geom_bond_site_symmetry_2
C1 C2 1.350(3) .
C1 C6 1.429(3) .
C2 C3 1.407(3) .
C3 C4 1.346(3) .
C4 C5 1.424(3) .
C5 C7 1.411(3) 2_656
C5 C6 1.437(2) .
C6 C7 1.406(3) .
C7 C5 1.411(3) 2_656
C7 C8 1.483(2) .
C8 C9 1.275(3) .
C9 C10 1.474(3) .
C10 C11 1.390(2) .
C10 C15 1.393(2) .
C11 C12 1.379(3) .
C12 C13 1.379(3) .
C13 C14 1.385(2) .
C14 O1 1.372(2) .
C14 C15 1.386(3) .
C16 O1 1.432(2) .
C16 C17 1.506(3) .
C17 C18 1.524(3) .
